data_4024157
loop_
_publ_author_name
'Konstantin Yu. Koltunov'
'G.K. Surya Prakash'
'Golam Rasul'
'George A. Olah'

_publ_contact_author_address
;Boreskov Institute of Catalysis, Pr. Akademika Lavrentieva, 5, 
Novosibirsk, 630090, Russia

;
_publ_contact_author_email koltunov@catalysis.ru
_publ_contact_author_fax 7(383)3308056
_publ_contact_author_name 'Konstantin Yu. Koltunov'
_publ_contact_author_phone 7(383)3397296
_publ_section_title
;
 Superacidic Activation of Quinoline and Isoquinoline; Their
 Reactions with Cyclohexane and Benzene
;
_journal_name_full 'Journal of Organic Chemistry'
_journal_page_first 7394
_journal_page_last 7397
_journal_paper_doi 10.1021/jo070875x
_journal_volume 72
_journal_year 2007
_chemical_absolute_configuration rm
_chemical_compound_source 'firstly synthesized'
_chemical_formula_moiety 'C21 H20 N 1+, Cl 1-'
_chemical_formula_sum 'C21 H20 Cl N'
_chemical_formula_weight 321.83
_chemical_name_common 'trans 5,6,7,8-tetrahydro-5,7-diphenylquinoline hydrochloride'
_chemical_name_systematic 'trans 5,6,7,8-tetrahydro-5,7-diphenylquinoline hydrochloride'
_space_group_IT_number 4
_symmetry_cell_setting monoclinic
_symmetry_Int_Tables_number 4
_symmetry_space_group_name_Hall 'P 2yb'
_symmetry_space_group_name_H-M 'P 1 21 1'
_atom_sites_solution_hydrogens geom
_atom_sites_solution_primary direct
_atom_sites_solution_secondary difmap
_audit_creation_method SHELXL-97
_cell_angle_alpha 90.00
_cell_angle_beta 109.152(2)
_cell_angle_gamma 90.00
_cell_formula_units_Z 2
_cell_length_a 10.3420(5)
_cell_length_b 7.9843(3)
_cell_length_c 11.1511(5)
_cell_measurement_reflns_used 4088
_cell_measurement_temperature 293(2)
_cell_measurement_theta_max 31.12
_cell_measurement_theta_min 3.20
_cell_volume 869.82(7)
_computing_cell_refinement 'SAINT (Bruker, 2004)'
_computing_data_collection 'APEX2 (Bruker, 2004)'
_computing_data_reduction 'SAINT (Bruker, 2004)'
_computing_molecular_graphics 'SHELXTL (Bruker, 2004)'
_computing_publication_material 'SHELXTL (Bruker, 2004)'
_computing_structure_refinement 'SHELXTL (Bruker, 2004)'
_computing_structure_solution 'SHELXTL (Bruker, 2004)'
_diffrn_ambient_temperature 293(2)
_diffrn_detector_area_resol_mean 25
_diffrn_measured_fraction_theta_full 1.000
_diffrn_measured_fraction_theta_max 1.000
_diffrn_measurement_device_type 'Bruker Nonius X8Apex CCD area-detector'
_diffrn_measurement_method '\f scans'
_diffrn_radiation_monochromator graphite
_diffrn_radiation_type MoK\a
_diffrn_radiation_wavelength 0.71073
_diffrn_reflns_av_R_equivalents 0.0154
_diffrn_reflns_av_sigmaI/netI 0.0229
_diffrn_reflns_limit_h_max 12
_diffrn_reflns_limit_h_min -12
_diffrn_reflns_limit_k_max 9
_diffrn_reflns_limit_k_min -9
_diffrn_reflns_limit_l_max 13
_diffrn_reflns_limit_l_min -12
_diffrn_reflns_number 6870
_diffrn_reflns_theta_full 25.00
_diffrn_reflns_theta_max 26.37
_diffrn_reflns_theta_min 1.93
_diffrn_source 'fine-focus sealed tube'
_diffrn_standards_decay_% 0
_diffrn_standards_number 0
_exptl_absorpt_coefficient_mu 0.219
_exptl_absorpt_correction_T_max 0.9742
_exptl_absorpt_correction_T_min 0.9099
_exptl_absorpt_correction_type multi-scan
_exptl_absorpt_process_details 'SADABS (Bruker, 2004)'
_exptl_crystal_colour 'light yellow'
_exptl_crystal_density_diffrn 1.229
_exptl_crystal_density_method 'not measured'
_exptl_crystal_description plate
_exptl_crystal_F_000 340
_exptl_crystal_recrystallization_method 'from saturated toluene solution'
_exptl_crystal_size_max 0.44
_exptl_crystal_size_mid 0.38
_exptl_crystal_size_min 0.12
_refine_diff_density_max 0.226
_refine_diff_density_min -0.124
_refine_diff_density_rms 0.027
_refine_ls_abs_structure_details 'Flack H D (1983), Acta Cryst. A39, 876-881'
_refine_ls_abs_structure_Flack 0.08(5)
_refine_ls_extinction_coef 0
_refine_ls_extinction_method none
_refine_ls_goodness_of_fit_ref 1.106
_refine_ls_hydrogen_treatment constr
_refine_ls_matrix_type full
_refine_ls_number_parameters 209
_refine_ls_number_reflns 3458
_refine_ls_number_restraints 1
_refine_ls_restrained_S_all 1.105
_refine_ls_R_factor_all 0.0345
_refine_ls_R_factor_gt 0.0303
_refine_ls_shift/su_max 0.000
_refine_ls_shift/su_mean 0.000
_refine_ls_structure_factor_coef Fsqd
_refine_ls_weighting_details 'calc w=1/[\s^2^(Fo^2^)+(0.0350P)^2^+0.0826P] where P=(Fo^2^+2Fc^2^)/3'
_refine_ls_weighting_scheme calc
_refine_ls_wR_factor_gt 0.0753
_refine_ls_wR_factor_ref 0.0771
_reflns_number_gt 3173
_reflns_number_total 3458
_reflns_threshold_expression >2\s(I)
_cod_data_source_file jo070875x-File004.cif
_cod_data_source_block k1
_cod_original_sg_symbol_H-M 'P 21'
_cod_database_code 4024157

loop_
_symmetry_equiv_pos_as_xyz
'x, y, z'
'-x, y+1/2, -z'

loop_
_atom_site_label
_atom_site_type_symbol
_atom_site_fract_x
_atom_site_fract_y
_atom_site_fract_z
_atom_site_U_iso_or_equiv
_atom_site_adp_type
_atom_site_occupancy
_atom_site_symmetry_multiplicity
_atom_site_calc_flag
_atom_site_refinement_flags
_atom_site_disorder_assembly
_atom_site_disorder_group
N1 N 0.51875(14) -0.00873(17) 0.18143(13) 0.0466(3) Uani 1 1 d . . .
H1 H 0.4636 -0.0260 0.1058 0.056 Uiso 1 1 calc R . .
C1 C 0.49967(16) 0.12975(19) 0.24275(15) 0.0385(3) Uani 1 1 d . . .
C2 C 0.37975(17) 0.2378(2) 0.17608(15) 0.0423(4) Uani 1 1 d . . .
H2A H 0.3009 0.1675 0.1361 0.051 Uiso 1 1 calc R . .
H2B H 0.3997 0.3010 0.1099 0.051 Uiso 1 1 calc R . .
C3 C 0.34580(16) 0.35915(19) 0.26764(14) 0.0374(3) Uani 1 1 d . . .
H3 H 0.3113 0.2935 0.3250 0.045 Uiso 1 1 calc R . .
C4 C 0.47836(14) 0.4452(2) 0.34746(13) 0.0381(3) Uani 1 1 d . . .
H4A H 0.4572 0.5329 0.3982 0.046 Uiso 1 1 calc R . .
H4B H 0.5219 0.4965 0.2917 0.046 Uiso 1 1 calc R . .
C5 C 0.57702(16) 0.3195(2) 0.43493(14) 0.0398(3) Uani 1 1 d . . .
H5 H 0.5366 0.2855 0.4993 0.048 Uiso 1 1 calc R . .
C6 C 0.59123(16) 0.16242(19) 0.36374(15) 0.0391(3) Uani 1 1 d . . .
C7 C 0.69342(19) 0.0463(2) 0.41635(19) 0.0524(4) Uani 1 1 d . . .
H7 H 0.7551 0.0649 0.4972 0.063 Uiso 1 1 calc R . .
C8 C 0.7057(2) -0.0974(2) 0.3509(2) 0.0629(5) Uani 1 1 d . . .
H8 H 0.7728 -0.1766 0.3883 0.075 Uiso 1 1 calc R . .
C9 C 0.6176(2) -0.1204(2) 0.2307(2) 0.0585(5) Uani 1 1 d . . .
H9 H 0.6265 -0.2131 0.1835 0.070 Uiso 1 1 calc R . .
C31 C 0.23476(14) 0.4812(2) 0.19657(13) 0.0393(3) Uani 1 1 d . . .
C32 C 0.10960(15) 0.4823(2) 0.21706(15) 0.0458(4) Uani 1 1 d . . .
H32 H 0.0951 0.4099 0.2767 0.055 Uiso 1 1 calc R . .
C33 C 0.00583(18) 0.5896(3) 0.15000(19) 0.0578(5) Uani 1 1 d . . .
H33 H -0.0775 0.5887 0.1649 0.069 Uiso 1 1 calc R . .
C34 C 0.0256(2) 0.6973(3) 0.0617(2) 0.0630(5) Uani 1 1 d . . .
H34 H -0.0442 0.7689 0.0164 0.076 Uiso 1 1 calc R . .
C35 C 0.1496(2) 0.6987(3) 0.0405(2) 0.0632(5) Uani 1 1 d . . .
H35 H 0.1635 0.7722 -0.0188 0.076 Uiso 1 1 calc R . .
C36 C 0.25335(18) 0.5914(2) 0.10685(17) 0.0516(4) Uani 1 1 d . . .
H36 H 0.3364 0.5928 0.0914 0.062 Uiso 1 1 calc R . .
C51 C 0.71511(17) 0.39976(19) 0.50519(15) 0.0435(4) Uani 1 1 d . . .
C52 C 0.7572(2) 0.4217(2) 0.63565(16) 0.0571(5) Uani 1 1 d . . .
H52 H 0.7030 0.3829 0.6818 0.069 Uiso 1 1 calc R . .
C53 C 0.8812(2) 0.5024(3) 0.6978(2) 0.0709(6) Uani 1 1 d . . .
H53 H 0.9084 0.5180 0.7852 0.085 Uiso 1 1 calc R . .
C54 C 0.9630(2) 0.5586(3) 0.6313(3) 0.0739(6) Uani 1 1 d . . .
H54 H 1.0452 0.6127 0.6730 0.089 Uiso 1 1 calc R . .
C55 C 0.9217(2) 0.5340(3) 0.5019(2) 0.0664(6) Uani 1 1 d . . .
H55 H 0.9770 0.5708 0.4561 0.080 Uiso 1 1 calc R . .
C56 C 0.79985(17) 0.4556(3) 0.43966(16) 0.0546(4) Uani 1 1 d . . .
H56 H 0.7739 0.4398 0.3523 0.066 Uiso 1 1 calc R . .
Cl1 Cl 0.36061(4) -0.03318(7) -0.09418(4) 0.05738(13) Uani 1 1 d . . .

loop_
_atom_site_aniso_label
_atom_site_aniso_U_11
_atom_site_aniso_U_22
_atom_site_aniso_U_33
_atom_site_aniso_U_23
_atom_site_aniso_U_13
_atom_site_aniso_U_12
N1 0.0521(7) 0.0391(8) 0.0489(7) -0.0076(6) 0.0171(6) 0.0005(7)
C1 0.0434(9) 0.0337(8) 0.0416(8) -0.0014(6) 0.0181(7) -0.0016(7)
C2 0.0452(9) 0.0401(8) 0.0388(8) -0.0035(7) 0.0099(7) 0.0009(7)
C3 0.0392(8) 0.0356(8) 0.0382(8) 0.0026(6) 0.0140(6) 0.0000(6)
C4 0.0418(7) 0.0345(8) 0.0379(7) -0.0031(6) 0.0131(6) 0.0015(7)
C5 0.0466(9) 0.0378(8) 0.0348(8) 0.0010(6) 0.0130(7) 0.0029(7)
C6 0.0433(8) 0.0313(8) 0.0430(8) 0.0037(6) 0.0148(7) 0.0005(7)
C7 0.0487(10) 0.0442(9) 0.0572(11) 0.0040(8) 0.0078(8) 0.0061(8)
C8 0.0593(12) 0.0424(10) 0.0791(14) 0.0008(9) 0.0120(11) 0.0157(9)
C9 0.0613(12) 0.0400(9) 0.0760(13) -0.0108(9) 0.0251(10) 0.0066(9)
C31 0.0375(7) 0.0365(8) 0.0410(7) -0.0023(7) 0.0089(6) -0.0025(7)
C32 0.0410(8) 0.0447(9) 0.0514(8) -0.0046(8) 0.0148(6) -0.0047(8)
C33 0.0356(9) 0.0624(12) 0.0719(12) -0.0085(10) 0.0128(9) -0.0010(9)
C34 0.0479(11) 0.0605(12) 0.0644(12) 0.0091(10) -0.0037(9) 0.0119(9)
C35 0.0621(12) 0.0610(12) 0.0596(12) 0.0184(10) 0.0106(10) 0.0056(10)
C36 0.0447(9) 0.0536(10) 0.0553(10) 0.0096(9) 0.0148(8) 0.0016(8)
C51 0.0469(9) 0.0356(8) 0.0398(8) -0.0004(7) 0.0033(7) 0.0101(7)
C52 0.0688(12) 0.0519(11) 0.0425(9) -0.0050(8) 0.0072(8) 0.0114(9)
C53 0.0731(13) 0.0653(14) 0.0512(10) -0.0199(10) -0.0109(10) 0.0169(11)
C54 0.0492(11) 0.0602(13) 0.0912(16) -0.0162(12) -0.0058(11) 0.0062(10)
C55 0.0462(10) 0.0652(13) 0.0798(14) -0.0013(11) 0.0097(10) 0.0004(9)
C56 0.0477(9) 0.0586(11) 0.0505(9) 0.0019(10) 0.0065(7) 0.0045(10)
Cl1 0.0562(2) 0.0710(3) 0.0478(2) -0.0019(2) 0.02097(18) 0.0008(2)

loop_
_atom_type_symbol
_atom_type_description
_atom_type_scat_dispersion_real
_atom_type_scat_dispersion_imag
_atom_type_scat_source
C C 0.0033 0.0016 'International Tables Vol C Tables 4.2.6.8 and 6.1.1.4'
H H 0.0000 0.0000 'International Tables Vol C Tables 4.2.6.8 and 6.1.1.4'
N N 0.0061 0.0033 'International Tables Vol C Tables 4.2.6.8 and 6.1.1.4'
Cl Cl 0.1484 0.1585 'International Tables Vol C Tables 4.2.6.8 and 6.1.1.4'

loop_
_geom_angle_atom_site_label_1
_geom_angle_atom_site_label_2
_geom_angle_atom_site_label_3
_geom_angle
_geom_angle_site_symmetry_1
_geom_angle_site_symmetry_3
_geom_angle_publ_flag
C9 N1 C1 124.07(15) . . ?
C9 N1 H1 118.0 . . ?
C1 N1 H1 118.0 . . ?
N1 C1 C6 118.55(14) . . ?
N1 C1 C2 117.20(14) . . ?
C6 C1 C2 124.24(13) . . ?
C1 C2 C3 111.63(13) . . ?
C1 C2 H2A 109.3 . . ?
C3 C2 H2A 109.3 . . ?
C1 C2 H2B 109.3 . . ?
C3 C2 H2B 109.3 . . ?
H2A C2 H2B 108.0 . . ?
C31 C3 C2 111.01(12) . . ?
C31 C3 C4 113.32(13) . . ?
C2 C3 C4 108.32(12) . . ?
C31 C3 H3 108.0 . . ?
C2 C3 H3 108.0 . . ?
C4 C3 H3 108.0 . . ?
C3 C4 C5 111.03(13) . . ?
C3 C4 H4A 109.4 . . ?
C5 C4 H4A 109.4 . . ?
C3 C4 H4B 109.4 . . ?
C5 C4 H4B 109.4 . . ?
H4A C4 H4B 108.0 . . ?
C6 C5 C51 112.38(13) . . ?
C6 C5 C4 111.53(12) . . ?
C51 C5 C4 111.56(13) . . ?
C6 C5 H5 107.0 . . ?
C51 C5 H5 107.0 . . ?
C4 C5 H5 107.0 . . ?
C7 C6 C1 117.80(15) . . ?
C7 C6 C5 121.59(14) . . ?
C1 C6 C5 120.60(13) . . ?
C6 C7 C8 121.34(17) . . ?
C6 C7 H7 119.3 . . ?
C8 C7 H7 119.3 . . ?
C9 C8 C7 118.77(17) . . ?
C9 C8 H8 120.6 . . ?
C7 C8 H8 120.6 . . ?
N1 C9 C8 119.37(17) . . ?
N1 C9 H9 120.3 . . ?
C8 C9 H9 120.3 . . ?
C32 C31 C36 118.10(15) . . ?
C32 C31 C3 120.39(14) . . ?
C36 C31 C3 121.48(13) . . ?
C33 C32 C31 121.00(17) . . ?
C33 C32 H32 119.5 . . ?
C31 C32 H32 119.5 . . ?
C34 C33 C32 120.21(17) . . ?
C34 C33 H33 119.9 . . ?
C32 C33 H33 119.9 . . ?
C33 C34 C35 119.66(17) . . ?
C33 C34 H34 120.2 . . ?
C35 C34 H34 120.2 . . ?
C34 C35 C36 120.36(19) . . ?
C34 C35 H35 119.8 . . ?
C36 C35 H35 119.8 . . ?
C35 C36 C31 120.67(17) . . ?
C35 C36 H36 119.7 . . ?
C31 C36 H36 119.7 . . ?
C56 C51 C52 118.52(17) . . ?
C56 C51 C5 120.75(14) . . ?
C52 C51 C5 120.72(16) . . ?
C51 C52 C53 120.0(2) . . ?
C51 C52 H52 120.0 . . ?
C53 C52 H52 120.0 . . ?
C54 C53 C52 120.76(19) . . ?
C54 C53 H53 119.6 . . ?
C52 C53 H53 119.6 . . ?
C53 C54 C55 119.0(2) . . ?
C53 C54 H54 120.5 . . ?
C55 C54 H54 120.5 . . ?
C56 C55 C54 120.8(2) . . ?
C56 C55 H55 119.6 . . ?
C54 C55 H55 119.6 . . ?
C55 C56 C51 120.94(17) . . ?
C55 C56 H56 119.5 . . ?
C51 C56 H56 119.5 . . ?

loop_
_geom_bond_atom_site_label_1
_geom_bond_atom_site_label_2
_geom_bond_distance
_geom_bond_site_symmetry_2
_geom_bond_publ_flag
N1 C9 1.332(2) . ?
N1 C1 1.348(2) . ?
N1 H1 0.8600 . ?
C1 C6 1.395(2) . ?
C1 C2 1.493(2) . ?
C2 C3 1.530(2) . ?
C2 H2A 0.9700 . ?
C2 H2B 0.9700 . ?
C3 C31 1.516(2) . ?
C3 C4 1.531(2) . ?
C3 H3 0.9800 . ?
C4 C5 1.532(2) . ?
C4 H4A 0.9700 . ?
C4 H4B 0.9700 . ?
C5 C6 1.517(2) . ?
C5 C51 1.526(2) . ?
C5 H5 0.9800 . ?
C6 C7 1.384(2) . ?
C7 C8 1.388(3) . ?
C7 H7 0.9300 . ?
C8 C9 1.363(3) . ?
C8 H8 0.9300 . ?
C9 H9 0.9300 . ?
C31 C32 1.386(2) . ?
C31 C36 1.392(2) . ?
C32 C33 1.385(3) . ?
C32 H32 0.9300 . ?
C33 C34 1.372(3) . ?
C33 H33 0.9300 . ?
C34 C35 1.378(3) . ?
C34 H34 0.9300 . ?
C35 C36 1.383(3) . ?
C35 H35 0.9300 . ?
C36 H36 0.9300 . ?
C51 C56 1.386(3) . ?
C51 C52 1.386(2) . ?
C52 C53 1.399(3) . ?
C52 H52 0.9300 . ?
C53 C54 1.371(4) . ?
C53 H53 0.9300 . ?
C54 C55 1.379(3) . ?
C54 H54 0.9300 . ?
C55 C56 1.374(3) . ?
C55 H55 0.9300 . ?
C56 H56 0.9300 . ?

loop_
_geom_hbond_atom_site_label_D
_geom_hbond_atom_site_label_H
_geom_hbond_atom_site_label_A
_geom_hbond_distance_DH
_geom_hbond_distance_HA
_geom_hbond_distance_DA
_geom_hbond_angle_DHA
_geom_hbond_site_symmetry_A
N1 H1 Cl1 0.86 2.13 2.9766(14) 166.4 .

loop_
_cod_related_entry_id
_cod_related_entry_database
_cod_related_entry_code
1 ChemSpider 30658844
